data_4106551
loop_
_publ_author_name
'Arjun Raghuraman'
'Eunhwa Ko'
'Lisa M. Perez'
'Thomas R. Ioerger'
'Kevin Burgess'

_publ_section_title
;
 Pyrrolinone-Pyrrolidine Oligomers as Universal Peptidomimetics
;
_journal_name_full 'Journal of the American Chemical Society'
_journal_page_first 12350
_journal_page_last 12353
_journal_paper_doi 10.1021/ja2033734
_journal_volume 133
_journal_year 2011
_chemical_absolute_configuration rm
_chemical_formula_sum 'C17 H28.5 N2 O2 S'
_chemical_formula_weight 324.98
_chemical_name_systematic
;
 ?
;
_space_group_IT_number 4
_symmetry_cell_setting monoclinic
_symmetry_space_group_name_Hall 'P 2yb'
_symmetry_space_group_name_H-M 'P 1 21 1'
_atom_sites_solution_hydrogens geom
_atom_sites_solution_primary direct
_atom_sites_solution_secondary difmap
_audit_creation_method SHELXL-97
_cell_angle_alpha 90.00
_cell_angle_beta 95.46(2)
_cell_angle_gamma 90.00
_cell_formula_units_Z 4
_cell_length_a 9.080(3)
_cell_length_b 6.0442(11)
_cell_length_c 33.842(9)
_cell_measurement_reflns_used 518
_cell_measurement_temperature 110(2)
_cell_measurement_theta_max 32.54
_cell_measurement_theta_min 2.62
_cell_volume 1848.9(9)
_computing_cell_refinement 'Bruker FRAMBO'
_computing_data_collection 'Bruker FRAMBO'
_computing_data_reduction 'Bruker SAINT'
_computing_molecular_graphics 'Bruker SHELXTL'
_computing_publication_material 'Bruker SHELXTL'
_computing_structure_refinement 'SHELXL-97 (Sheldrick, 2008)'
_computing_structure_solution 'SHELXS-97 (Sheldrick, 2008)'
_diffrn_ambient_temperature 110(2)
_diffrn_measured_fraction_theta_full 0.905
_diffrn_measured_fraction_theta_max 0.905
_diffrn_measurement_device_type 'MWPC area detector'
_diffrn_measurement_method '\f and \w scans'
_diffrn_radiation_monochromator graphite
_diffrn_radiation_source 'fine-focus sealed tube'
_diffrn_radiation_type CuK\a
_diffrn_radiation_wavelength 1.54178
_diffrn_reflns_av_R_equivalents 0.0950
_diffrn_reflns_av_sigmaI/netI 0.0968
_diffrn_reflns_limit_h_max 10
_diffrn_reflns_limit_h_min -9
_diffrn_reflns_limit_k_max 6
_diffrn_reflns_limit_k_min -6
_diffrn_reflns_limit_l_max 37
_diffrn_reflns_limit_l_min -37
_diffrn_reflns_number 21923
_diffrn_reflns_theta_full 60.00
_diffrn_reflns_theta_max 60.00
_diffrn_reflns_theta_min 1.31
_exptl_absorpt_coefficient_mu 1.616
_exptl_absorpt_correction_T_max 0.9840
_exptl_absorpt_correction_T_min 0.8551
_exptl_absorpt_correction_type multi-scan
_exptl_absorpt_process_details sadabs
_exptl_crystal_colour colorless
_exptl_crystal_density_diffrn 1.167
_exptl_crystal_description plate
_exptl_crystal_F_000 706
_exptl_crystal_size_max 0.10
_exptl_crystal_size_mid 0.10
_exptl_crystal_size_min 0.01
_refine_diff_density_max 0.582
_refine_diff_density_min -0.369
_refine_diff_density_rms 0.089
_refine_ls_abs_structure_details 'Flack H D (1983), Acta Cryst. A39, 876-881'
_refine_ls_abs_structure_Flack 0.13(6)
_refine_ls_extinction_coef 0.0008(4)
_refine_ls_extinction_expression Fc^*^=kFc[1+0.001xFc^2^\l^3^/sin(2\q)]^-1/4^
_refine_ls_extinction_method SHELXL
_refine_ls_goodness_of_fit_ref 1.009
_refine_ls_hydrogen_treatment constr
_refine_ls_matrix_type full
_refine_ls_number_parameters 399
_refine_ls_number_reflns 4733
_refine_ls_number_restraints 277
_refine_ls_restrained_S_all 0.998
_refine_ls_R_factor_all 0.1248
_refine_ls_R_factor_gt 0.1036
_refine_ls_shift/su_max 0.003
_refine_ls_shift/su_mean 0.001
_refine_ls_structure_factor_coef Fsqd
_refine_ls_weighting_details 'calc w=1/[\s^2^(Fo^2^)+(0.1000P)^2^+8.9422P] where P=(Fo^2^+2Fc^2^)/3'
_refine_ls_weighting_scheme calc
_refine_ls_wR_factor_gt 0.2324
_refine_ls_wR_factor_ref 0.2477
_reflns_number_gt 3777
_reflns_number_total 4733
_reflns_threshold_expression >2sigma(I)
_cod_data_source_file ja2033734_si_003.cif
_cod_data_source_block kb84a
_cod_original_cell_volume 1848.9(8)
_cod_original_formula_sum 'C17 H28.50 N2 O2 S'
_cod_database_code 4106551

loop_
_symmetry_equiv_pos_as_xyz
'x, y, z'
'-x, y+1/2, -z'

loop_
_atom_site_label
_atom_site_type_symbol
_atom_site_fract_x
_atom_site_fract_y
_atom_site_fract_z
_atom_site_U_iso_or_equiv
_atom_site_adp_type
_atom_site_occupancy
_atom_site_symmetry_multiplicity
_atom_site_calc_flag
_atom_site_refinement_flags
S1A S -0.0334(3) -0.8729(4) -0.68344(10) 0.0488(8) Uani 1 1 d U
O1A O -0.2476(9) -1.1243(14) -0.7784(2) 0.054(2) Uani 1 1 d U
N1A N 0.0811(9) -0.9996(14) -0.7499(3) 0.0388(17) Uani 1 1 d U
H1AA H 0.1370 -1.1000 -0.7370 0.047 Uiso 1 1 calc R
C1A C -0.0144(11) -0.8675(18) -0.7303(3) 0.0386(17) Uani 1 1 d U
O2A O -0.4331(8) -0.9228(12) -0.9110(2) 0.0460(16) Uani 1 1 d U
N2A N -0.1714(10) -0.8825(16) -0.8255(3) 0.0437(15) Uani 1 1 d U
C2A C -0.0707(12) -0.7106(18) -0.7622(3) 0.0415(18) Uani 1 1 d U
H2AA H -0.0201 -0.5665 -0.7576 0.050 Uiso 1 1 calc R
H2AB H -0.1777 -0.6863 -0.7605 0.050 Uiso 1 1 calc R
C3A C -0.0476(12) -0.7902(18) -0.8032(4) 0.0424(17) Uani 1 1 d U
H3AA H -0.0089 -0.6651 -0.8185 0.051 Uiso 1 1 calc R
C4A C 0.0857(11) -0.9666(17) -0.7921(3) 0.0387(18) Uani 1 1 d U
H4AA H 0.1810 -0.8903 -0.7960 0.046 Uiso 1 1 calc R
C5A C 0.0827(13) -1.188(2) -0.8159(4) 0.047(3) Uani 1 1 d U
H5AA H 0.1659 -1.2814 -0.8055 0.070 Uiso 1 1 calc R
H5AB H 0.0909 -1.1566 -0.8440 0.070 Uiso 1 1 calc R
H5AC H -0.0105 -1.2658 -0.8130 0.070 Uiso 1 1 calc R
C6A C -0.2658(13) -1.042(2) -0.8122(4) 0.0461(18) Uani 1 1 d U
C7A C -0.3809(12) -1.087(2) -0.8449(3) 0.0460(19) Uani 1 1 d U
H7AA H -0.4565 -1.1949 -0.8443 0.055 Uiso 1 1 calc R
C8A C -0.3646(13) -0.9574(18) -0.8747(4) 0.0447(17) Uani 1 1 d U
C9A C -0.2223(12) -0.8097(18) -0.8659(3) 0.0440(17) Uani 1 1 d U
H9AA H -0.2553 -0.6524 -0.8643 0.053 Uiso 1 1 calc R
C10A C -0.5695(13) -1.0440(19) -0.9260(4) 0.048(2) Uani 1 1 d U
C11A C -0.6944(13) -0.999(2) -0.9008(4) 0.057(3) Uani 1 1 d U
H11A H -0.7137 -0.8392 -0.9003 0.086 Uiso 1 1 calc R
H11B H -0.6670 -1.0510 -0.8737 0.086 Uiso 1 1 calc R
H11C H -0.7836 -1.0761 -0.9120 0.086 Uiso 1 1 calc R
C12A C -0.6026(14) -0.959(2) -0.9680(4) 0.054(3) Uani 1 1 d U
H12A H -0.6228 -0.8001 -0.9674 0.081 Uiso 1 1 calc R
H12B H -0.6893 -1.0366 -0.9808 0.081 Uiso 1 1 calc R
H12C H -0.5172 -0.9864 -0.9830 0.081 Uiso 1 1 calc R
C13A C -0.5356(13) -1.291(2) -0.9262(4) 0.053(3) Uani 1 1 d U
H13A H -0.5171 -1.3440 -0.8988 0.079 Uiso 1 1 calc R
H13B H -0.4477 -1.3168 -0.9403 0.079 Uiso 1 1 calc R
H13C H -0.6201 -1.3704 -0.9396 0.079 Uiso 1 1 calc R
C14A C -0.1152(13) -0.8220(19) -0.8964(3) 0.0457(19) Uani 1 1 d U
H14A H -0.1060 -0.9794 -0.9039 0.055 Uiso 1 1 calc R
H14B H -0.0175 -0.7749 -0.8837 0.055 Uiso 1 1 calc R
C15A C -0.1461(14) -0.6911(19) -0.9339(4) 0.049(2) Uani 1 1 d U
H15A H -0.2545 -0.7007 -0.9424 0.059 Uiso 1 1 calc R
C16A C -0.1061(16) -0.442(2) -0.9254(4) 0.060(3) Uani 1 1 d U
H16A H -0.1618 -0.3875 -0.9040 0.090 Uiso 1 1 calc R
H16B H -0.1318 -0.3548 -0.9494 0.090 Uiso 1 1 calc R
H16C H 0.0001 -0.4291 -0.9175 0.090 Uiso 1 1 calc R
C17A C -0.0652(14) -0.774(2) -0.9665(4) 0.056(3) Uani 1 1 d U
H17A H -0.0929 -0.9283 -0.9722 0.084 Uiso 1 1 calc R
H17B H 0.0415 -0.7650 -0.9589 0.084 Uiso 1 1 calc R
H17C H -0.0903 -0.6839 -0.9903 0.084 Uiso 1 1 calc R
S1B S 0.4136(3) -0.5923(4) -0.81594(9) 0.0475(8) Uani 1 1 d U
O1B O 0.2767(9) -0.3338(13) -0.7196(2) 0.051(2) Uani 1 1 d U
O2B O 0.1871(8) -0.5393(11) -0.5877(2) 0.0407(15) Uani 1 1 d U
N1B N 0.5825(10) -0.4579(14) -0.7495(3) 0.0405(17) Uani 1 1 d U
H1BA H 0.6281 -0.3567 -0.7625 0.049 Uiso 1 1 calc R
N2B N 0.3842(9) -0.5767(15) -0.6731(3) 0.0397(15) Uani 1 1 d U
C1B C 0.4742(12) -0.5927(18) -0.7681(3) 0.0394(17) Uani 1 1 d U
C2B C 0.4375(13) -0.7620(18) -0.7371(3) 0.0418(18) Uani 1 1 d U
H2BA H 0.4837 -0.9065 -0.7421 0.050 Uiso 1 1 calc R
H2BB H 0.3291 -0.7829 -0.7378 0.050 Uiso 1 1 calc R
C3B C 0.5013(12) -0.6665(18) -0.6958(4) 0.0413(17) Uani 1 1 d U
H3BA H 0.5544 -0.7871 -0.6800 0.050 Uiso 1 1 calc R
C4B C 0.6162(13) -0.4933(18) -0.7074(3) 0.0400(18) Uani 1 1 d U
H4BA H 0.7157 -0.5653 -0.7037 0.048 Uiso 1 1 calc R
C5B C 0.6264(14) -0.2784(18) -0.6839(4) 0.047(3) Uani 1 1 d U
H5BA H 0.6469 -0.3117 -0.6555 0.070 Uiso 1 1 calc R
H5BB H 0.5326 -0.1980 -0.6883 0.070 Uiso 1 1 calc R
H5BC H 0.7065 -0.1870 -0.6926 0.070 Uiso 1 1 calc R
C6B C 0.2790(12) -0.4045(19) -0.6861(4) 0.0421(18) Uani 1 1 d U
C7B C 0.1966(12) -0.3670(19) -0.6541(3) 0.0429(18) Uani 1 1 d U
H7BA H 0.2139 -0.2137 -0.6445 0.051 Uiso 1 1 calc R
H7BB H 0.0901 -0.3824 -0.6630 0.051 Uiso 1 1 calc R
C8B C 0.2332(12) -0.5120(17) -0.6235(4) 0.0417(16) Uani 1 1 d U
C9B C 0.3657(12) -0.6487(17) -0.6330(3) 0.0409(16) Uani 1 1 d U
H9BA H 0.3324 -0.8063 -0.6349 0.049 Uiso 1 1 calc R
C10B C 0.0613(12) -0.4257(19) -0.5742(4) 0.0458(19) Uani 1 1 d U
C11B C 0.0949(15) -0.161(2) -0.5713(4) 0.056(3) Uani 1 1 d U
H11D H 0.1869 -0.1353 -0.5544 0.083 Uiso 1 1 calc R
H11E H 0.0130 -0.0858 -0.5600 0.083 Uiso 1 1 calc R
H11F H 0.1049 -0.1021 -0.5979 0.083 Uiso 1 1 calc R
C12B C -0.0785(12) -0.459(2) -0.6029(4) 0.049(3) Uani 1 1 d U
H12D H -0.1006 -0.6169 -0.6055 0.074 Uiso 1 1 calc R
H12E H -0.0623 -0.3975 -0.6289 0.074 Uiso 1 1 calc R
H12F H -0.1619 -0.3823 -0.5925 0.074 Uiso 1 1 calc R
C13B C 0.0476(12) -0.5106(18) -0.5337(3) 0.044(3) Uani 1 1 d U
H13D H 0.1405 -0.4851 -0.5171 0.066 Uiso 1 1 calc R
H13E H 0.0264 -0.6695 -0.5349 0.066 Uiso 1 1 calc R
H13F H -0.0331 -0.4332 -0.5222 0.066 Uiso 1 1 calc R
C14B C 0.4976(12) -0.6410(18) -0.6032(4) 0.0449(19) Uani 1 1 d U
H14C H 0.5121 -0.4860 -0.5942 0.054 Uiso 1 1 calc R
H14D H 0.5856 -0.6838 -0.6166 0.054 Uiso 1 1 calc R
C15B C 0.4919(14) -0.7876(19) -0.5665(4) 0.048(2) Uani 1 1 d U
H15B H 0.3925 -0.7722 -0.5563 0.058 Uiso 1 1 calc R
C16B C 0.5173(16) -1.0336(19) -0.5770(4) 0.060(3) Uani 1 1 d U
H16D H 0.4403 -1.0812 -0.5975 0.090 Uiso 1 1 calc R
H16E H 0.5129 -1.1251 -0.5533 0.090 Uiso 1 1 calc R
H16F H 0.6146 -1.0498 -0.5870 0.090 Uiso 1 1 calc R
C17B C 0.6130(14) -0.712(2) -0.5337(4) 0.056(3) Uani 1 1 d U
H17D H 0.5980 -0.5552 -0.5276 0.084 Uiso 1 1 calc R
H17E H 0.7108 -0.7310 -0.5432 0.084 Uiso 1 1 calc R
H17F H 0.6064 -0.8007 -0.5097 0.084 Uiso 1 1 calc R

loop_
_atom_site_aniso_label
_atom_site_aniso_U_11
_atom_site_aniso_U_22
_atom_site_aniso_U_33
_atom_site_aniso_U_23
_atom_site_aniso_U_13
_atom_site_aniso_U_12
S1A 0.0375(17) 0.0272(15) 0.082(2) -0.0006(14) 0.0060(14) -0.0026(13)
O1A 0.042(5) 0.053(5) 0.068(5) 0.012(4) 0.005(4) -0.008(4)
N1A 0.018(3) 0.017(3) 0.082(4) -0.001(3) 0.014(3) -0.003(3)
C1A 0.019(3) 0.015(3) 0.083(4) -0.004(3) 0.010(3) -0.005(3)
O2A 0.031(3) 0.033(3) 0.074(4) 0.002(3) 0.005(3) -0.008(3)
N2A 0.027(3) 0.031(3) 0.075(3) -0.001(3) 0.014(3) -0.013(3)
C2A 0.020(4) 0.025(3) 0.082(4) -0.004(3) 0.018(3) -0.007(3)
C3A 0.021(3) 0.028(3) 0.081(4) -0.001(3) 0.015(3) -0.010(3)
C4A 0.015(3) 0.022(3) 0.082(4) 0.000(3) 0.018(3) -0.006(3)
C5A 0.022(5) 0.029(5) 0.090(7) 0.002(5) 0.008(5) -0.007(4)
C6A 0.029(4) 0.039(4) 0.071(4) 0.001(3) 0.013(3) -0.014(3)
C7A 0.029(4) 0.038(4) 0.072(4) 0.002(4) 0.011(3) -0.012(3)
C8A 0.034(3) 0.031(3) 0.070(4) 0.001(3) 0.011(3) -0.008(3)
C9A 0.034(3) 0.027(3) 0.072(4) 0.000(3) 0.010(3) -0.010(3)
C10A 0.029(4) 0.036(4) 0.079(4) -0.005(4) 0.000(3) -0.010(3)
C11A 0.024(6) 0.055(7) 0.094(7) 0.004(6) 0.008(5) 0.000(5)
C12A 0.039(6) 0.037(6) 0.084(7) 0.002(5) 0.004(5) -0.030(5)
C13A 0.027(6) 0.037(6) 0.093(7) -0.013(5) 0.000(5) 0.015(5)
C14A 0.036(4) 0.027(4) 0.074(4) 0.001(3) 0.008(4) -0.004(3)
C15A 0.039(4) 0.033(4) 0.075(5) 0.002(4) 0.011(4) -0.012(4)
C16A 0.063(7) 0.034(6) 0.085(7) 0.005(5) 0.017(6) 0.005(5)
C17A 0.035(6) 0.041(6) 0.092(8) 0.005(6) 0.011(5) -0.018(5)
S1B 0.0406(17) 0.0288(15) 0.075(2) 0.0021(14) 0.0143(14) -0.0114(13)
O1B 0.057(5) 0.035(4) 0.063(5) 0.008(4) 0.020(4) 0.000(4)
O2B 0.028(3) 0.023(3) 0.073(4) 0.001(3) 0.015(3) 0.004(2)
N1B 0.032(4) 0.021(3) 0.072(4) 0.008(3) 0.022(3) -0.011(3)
N2B 0.026(3) 0.026(3) 0.070(3) -0.003(3) 0.015(3) -0.005(3)
C1B 0.035(4) 0.016(3) 0.071(4) 0.002(3) 0.029(3) -0.011(3)
C2B 0.032(4) 0.022(3) 0.074(4) -0.002(3) 0.019(3) -0.006(3)
C3B 0.030(3) 0.026(3) 0.071(4) -0.002(3) 0.021(3) -0.008(3)
C4B 0.031(4) 0.022(3) 0.070(4) 0.003(3) 0.022(3) -0.011(3)
C5B 0.043(6) 0.023(5) 0.076(7) 0.002(5) 0.014(5) -0.023(5)
C6B 0.032(3) 0.030(3) 0.066(4) 0.000(3) 0.010(3) -0.002(3)
C7B 0.033(4) 0.027(3) 0.069(4) -0.002(3) 0.011(3) 0.001(3)
C8B 0.032(3) 0.025(3) 0.069(4) 0.000(3) 0.009(3) 0.000(3)
C9B 0.027(3) 0.023(3) 0.074(4) -0.003(3) 0.012(3) -0.002(3)
C10B 0.029(4) 0.030(4) 0.080(4) -0.003(3) 0.014(3) 0.003(3)
C11B 0.051(7) 0.031(6) 0.087(7) -0.006(5) 0.019(6) 0.008(5)
C12B 0.020(5) 0.036(6) 0.095(7) 0.004(5) 0.016(5) 0.002(4)
C13B 0.018(5) 0.032(5) 0.084(7) 0.003(5) 0.019(5) 0.008(4)
C14B 0.027(4) 0.026(4) 0.083(4) -0.004(3) 0.013(3) -0.002(3)
C15B 0.029(4) 0.029(4) 0.086(5) -0.004(4) 0.003(4) -0.004(4)
C16B 0.057(7) 0.021(6) 0.101(8) -0.002(5) 0.004(6) -0.004(5)
C17B 0.036(6) 0.040(6) 0.091(7) -0.004(6) -0.001(5) -0.011(5)

loop_
_atom_type_symbol
_atom_type_description
_atom_type_scat_dispersion_real
_atom_type_scat_dispersion_imag
_atom_type_scat_source
C C 0.0181 0.0091 'International Tables Vol C Tables 4.2.6.8 and 6.1.1.4'
H H 0.0000 0.0000 'International Tables Vol C Tables 4.2.6.8 and 6.1.1.4'
N N 0.0311 0.0180 'International Tables Vol C Tables 4.2.6.8 and 6.1.1.4'
O O 0.0492 0.0322 'International Tables Vol C Tables 4.2.6.8 and 6.1.1.4'
S S 0.3331 0.5567 'International Tables Vol C Tables 4.2.6.8 and 6.1.1.4'

loop_
_geom_angle_atom_site_label_1
_geom_angle_atom_site_label_2
_geom_angle_atom_site_label_3
_geom_angle
C1A N1A C4A 118.0(9)
C1A N1A H1AA 121.0
C4A N1A H1AA 121.0
N1A C1A C2A 101.9(9)
N1A C1A S1A 125.9(9)
C2A C1A S1A 131.6(8)
C8A O2A C10A 122.3(9)
C6A N2A C3A 125.8(10)
C6A N2A C9A 111.0(9)
C3A N2A C9A 123.0(9)
C1A C2A C3A 113.4(9)
C1A C2A H2AA 108.9
C3A C2A H2AA 108.9
C1A C2A H2AB 108.9
C3A C2A H2AB 108.9
H2AA C2A H2AB 107.7
N2A C3A C2A 116.6(9)
N2A C3A C4A 113.7(9)
C2A C3A C4A 99.3(9)
N2A C3A H3AA 108.9
C2A C3A H3AA 108.9
C4A C3A H3AA 108.9
N1A C4A C5A 112.9(9)
N1A C4A C3A 103.1(8)
C5A C4A C3A 117.8(9)
N1A C4A H4AA 107.5
C5A C4A H4AA 107.5
C3A C4A H4AA 107.5
C4A C5A H5AA 109.5
C4A C5A H5AB 109.5
H5AA C5A H5AB 109.5
C4A C5A H5AC 109.5
H5AA C5A H5AC 109.5
H5AB C5A H5AC 109.5
O1A C6A N2A 122.8(11)
O1A C6A C7A 129.8(10)
N2A C6A C7A 107.4(11)
C8A C7A C6A 110.4(11)
C8A C7A H7AA 124.8
C6A C7A H7AA 124.8
C7A C8A O2A 136.9(11)
C7A C8A C9A 110.4(11)
O2A C8A C9A 112.6(9)
N2A C9A C14A 117.5(10)
N2A C9A C8A 100.7(8)
C14A C9A C8A 114.9(10)
N2A C9A H9AA 107.7
C14A C9A H9AA 107.7
C8A C9A H9AA 107.7
O2A C10A C11A 111.4(10)
O2A C10A C12A 103.8(9)
C11A C10A C12A 112.1(11)
O2A C10A C13A 108.8(9)
C11A C10A C13A 110.1(11)
C12A C10A C13A 110.4(10)
C10A C11A H11A 109.5
C10A C11A H11B 109.5
H11A C11A H11B 109.5
C10A C11A H11C 109.5
H11A C11A H11C 109.5
H11B C11A H11C 109.5
C10A C12A H12A 109.5
C10A C12A H12B 109.5
H12A C12A H12B 109.5
C10A C12A H12C 109.5
H12A C12A H12C 109.5
H12B C12A H12C 109.5
C10A C13A H13A 109.5
C10A C13A H13B 109.5
H13A C13A H13B 109.5
C10A C13A H13C 109.5
H13A C13A H13C 109.5
H13B C13A H13C 109.5
C9A C14A C15A 118.6(11)
C9A C14A H14A 107.7
C15A C14A H14A 107.7
C9A C14A H14B 107.7
C15A C14A H14B 107.7
H14A C14A H14B 107.1
C17A C15A C14A 112.9(11)
C17A C15A C16A 109.9(10)
C14A C15A C16A 109.3(11)
C17A C15A H15A 108.2
C14A C15A H15A 108.2
C16A C15A H15A 108.2
C15A C16A H16A 109.5
C15A C16A H16B 109.5
H16A C16A H16B 109.5
C15A C16A H16C 109.5
H16A C16A H16C 109.5
H16B C16A H16C 109.5
C15A C17A H17A 109.5
C15A C17A H17B 109.5
H17A C17A H17B 109.5
C15A C17A H17C 109.5
H17A C17A H17C 109.5
H17B C17A H17C 109.5
C8B O2B C10B 123.8(9)
C1B N1B C4B 115.9(8)
C1B N1B H1BA 122.0
C4B N1B H1BA 122.0
C9B N2B C6B 111.6(8)
C9B N2B C3B 122.1(9)
C6B N2B C3B 126.2(10)
N1B C1B C2B 105.9(9)
N1B C1B S1B 126.8(8)
C2B C1B S1B 126.8(8)
C1B C2B C3B 106.2(9)
C1B C2B H2BA 110.5
C3B C2B H2BA 110.5
C1B C2B H2BB 110.5
C3B C2B H2BB 110.5
H2BA C2B H2BB 108.7
N2B C3B C4B 114.8(9)
N2B C3B C2B 112.1(9)
C4B C3B C2B 102.8(9)
N2B C3B H3BA 109.0
C4B C3B H3BA 109.0
C2B C3B H3BA 109.0
N1B C4B C5B 112.8(9)
N1B C4B C3B 105.4(9)
C5B C4B C3B 116.8(9)
N1B C4B H4BA 107.1
C5B C4B H4BA 107.1
C3B C4B H4BA 107.1
C4B C5B H5BA 109.5
C4B C5B H5BB 109.5
H5BA C5B H5BB 109.5
C4B C5B H5BC 109.5
H5BA C5B H5BC 109.5
H5BB C5B H5BC 109.5
O1B C6B C7B 135.1(11)
O1B C6B N2B 119.4(10)
C7B C6B N2B 105.4(10)
C8B C7B C6B 112.0(10)
C8B C7B H7BA 109.2
C6B C7B H7BA 109.2
C8B C7B H7BB 109.2
C6B C7B H7BB 109.2
H7BA C7B H7BB 107.9
O2B C8B C7B 133.8(10)
O2B C8B C9B 116.8(9)
C7B C8B C9B 109.0(10)
N2B C9B C14B 117.9(9)
N2B C9B C8B 101.6(9)
C14B C9B C8B 116.1(10)
N2B C9B H9BA 106.9
C14B C9B H9BA 106.9
C8B C9B H9BA 106.9
O2B C10B C13B 105.5(9)
O2B C10B C12B 111.7(9)
C13B C10B C12B 113.7(9)
O2B C10B C11B 109.7(9)
C13B C10B C11B 108.4(10)
C12B C10B C11B 107.7(10)
C10B C11B H11D 109.5
C10B C11B H11E 109.5
H11D C11B H11E 109.5
C10B C11B H11F 109.5
H11D C11B H11F 109.5
H11E C11B H11F 109.5
C10B C12B H12D 109.5
C10B C12B H12E 109.5
H12D C12B H12E 109.5
C10B C12B H12F 109.5
H12D C12B H12F 109.5
H12E C12B H12F 109.5
C10B C13B H13D 109.5
C10B C13B H13E 109.5
H13D C13B H13E 109.5
C10B C13B H13F 109.5
H13D C13B H13F 109.5
H13E C13B H13F 109.5
C9B C14B C15B 116.4(9)
C9B C14B H14C 108.2
C15B C14B H14C 108.2
C9B C14B H14D 108.2
C15B C14B H14D 108.2
H14C C14B H14D 107.3
C14B C15B C16B 110.5(10)
C14B C15B C17B 109.4(10)
C16B C15B C17B 109.7(11)
C14B C15B H15B 109.1
C16B C15B H15B 109.1
C17B C15B H15B 109.1
C15B C16B H16D 109.5
C15B C16B H16E 109.5
H16D C16B H16E 109.5
C15B C16B H16F 109.5
H16D C16B H16F 109.5
H16E C16B H16F 109.5
C15B C17B H17D 109.5
C15B C17B H17E 109.5
H17D C17B H17E 109.5
C15B C17B H17F 109.5
H17D C17B H17F 109.5
H17E C17B H17F 109.5

loop_
_geom_bond_atom_site_label_1
_geom_bond_atom_site_label_2
_geom_bond_distance
S1A C1A 1.611(12)
O1A C6A 1.243(14)
N1A C1A 1.393(14)
N1A C4A 1.447(14)
N1A H1AA 0.8800
C1A C2A 1.490(16)
O2A C8A 1.341(13)
O2A C10A 1.486(14)
N2A C6A 1.393(14)
N2A C3A 1.407(14)
N2A C9A 1.469(15)
C2A C3A 1.502(16)
C2A H2AA 0.9900
C2A H2AB 0.9900
C3A C4A 1.630(16)
C3A H3AA 1.0000
C4A C5A 1.561(16)
C4A H4AA 1.0000
C5A H5AA 0.9800
C5A H5AB 0.9800
C5A H5AC 0.9800
C6A C7A 1.474(17)
C7A C8A 1.294(16)
C7A H7AA 0.9500
C8A C9A 1.575(15)
C9A C14A 1.485(16)
C9A H9AA 1.0000
C10A C11A 1.507(17)
C10A C12A 1.515(17)
C10A C13A 1.523(17)
C11A H11A 0.9800
C11A H11B 0.9800
C11A H11C 0.9800
C12A H12A 0.9800
C12A H12B 0.9800
C12A H12C 0.9800
C13A H13A 0.9800
C13A H13B 0.9800
C13A H13C 0.9800
C14A C15A 1.499(17)
C14A H14A 0.9900
C14A H14B 0.9900
C15A C17A 1.472(17)
C15A C16A 1.567(17)
C15A H15A 1.0000
C16A H16A 0.9800
C16A H16B 0.9800
C16A H16C 0.9800
C17A H17A 0.9800
C17A H17B 0.9800
C17A H17C 0.9800
S1B C1B 1.660(12)
O1B C6B 1.207(13)
O2B C8B 1.329(13)
O2B C10B 1.443(13)
N1B C1B 1.382(14)
N1B C4B 1.443(15)
N1B H1BA 0.8800
N2B C9B 1.448(14)
N2B C6B 1.453(15)
N2B C3B 1.473(14)
C1B C2B 1.526(15)
C2B C3B 1.570(16)
C2B H2BA 0.9900
C2B H2BB 0.9900
C3B C4B 1.554(14)
C3B H3BA 1.0000
C4B C5B 1.523(15)
C4B H4BA 1.0000
C5B H5BA 0.9800
C5B H5BB 0.9800
C5B H5BC 0.9800
C6B C7B 1.393(15)
C7B C8B 1.373(16)
C7B H7BA 0.9900
C7B H7BB 0.9900
C8B C9B 1.519(15)
C9B C14B 1.492(16)
C9B H9BA 1.0000
C10B C13B 1.481(16)
C10B C12B 1.535(17)
C10B C11B 1.631(17)
C11B H11D 0.9800
C11B H11E 0.9800
C11B H11F 0.9800
C12B H12D 0.9800
C12B H12E 0.9800
C12B H12F 0.9800
C13B H13D 0.9800
C13B H13E 0.9800
C13B H13F 0.9800
C14B C15B 1.531(17)
C14B H14C 0.9900
C14B H14D 0.9900
C15B C16B 1.552(17)
C15B C17B 1.554(17)
C15B H15B 1.0000
C16B H16D 0.9800
C16B H16E 0.9800
C16B H16F 0.9800
C17B H17D 0.9800
C17B H17E 0.9800
C17B H17F 0.9800

loop_
_geom_torsion_atom_site_label_1
_geom_torsion_atom_site_label_2
_geom_torsion_atom_site_label_3
_geom_torsion_atom_site_label_4
_geom_torsion
C4A N1A C1A C2A -6.1(11)
C4A N1A C1A S1A -178.3(8)
N1A C1A C2A C3A 18.2(11)
S1A C1A C2A C3A -170.2(8)
C6A N2A C3A C2A -48.2(15)
C9A N2A C3A C2A 128.0(11)
C6A N2A C3A C4A 66.5(14)
C9A N2A C3A C4A -117.3(11)
C1A C2A C3A N2A 101.2(12)
C1A C2A C3A C4A -21.3(10)
C1A N1A C4A C5A -134.8(10)
C1A N1A C4A C3A -6.6(11)
N2A C3A C4A N1A -108.8(10)
C2A C3A C4A N1A 15.8(9)
N2A C3A C4A C5A 16.3(13)
C2A C3A C4A C5A 140.9(9)
C3A N2A C6A O1A -1.5(18)
C9A N2A C6A O1A -178.0(11)
C3A N2A C6A C7A 178.9(10)
C9A N2A C6A C7A 2.4(13)
O1A C6A C7A C8A 176.8(12)
N2A C6A C7A C8A -3.6(14)
C6A C7A C8A O2A -179.8(13)
C6A C7A C8A C9A 3.3(14)
C10A O2A C8A C7A 3(2)
C10A O2A C8A C9A 179.7(9)
C6A N2A C9A C14A -126.1(11)
C3A N2A C9A C14A 57.3(14)
C6A N2A C9A C8A -0.5(11)
C3A N2A C9A C8A -177.2(10)
C7A C8A C9A N2A -1.8(12)
O2A C8A C9A N2A -179.5(9)
C7A C8A C9A C14A 125.5(12)
O2A C8A C9A C14A -52.2(13)
C8A O2A C10A C11A 61.3(14)
C8A O2A C10A C12A -177.8(10)
C8A O2A C10A C13A -60.2(13)
N2A C9A C14A C15A -162.4(10)
C8A C9A C14A C15A 79.5(13)
C9A C14A C15A C17A -159.7(10)
C9A C14A C15A C16A 77.6(14)
C4B N1B C1B C2B -7.0(12)
C4B N1B C1B S1B -179.3(8)
N1B C1B C2B C3B 16.6(11)
S1B C1B C2B C3B -171.1(8)
C9B N2B C3B C4B -117.6(11)
C6B N2B C3B C4B 59.7(15)
C9B N2B C3B C2B 125.5(10)
C6B N2B C3B C2B -57.1(13)
C1B C2B C3B N2B 104.5(10)
C1B C2B C3B C4B -19.3(11)
C1B N1B C4B C5B -134.2(10)
C1B N1B C4B C3B -5.7(12)
N2B C3B C4B N1B -106.8(11)
C2B C3B C4B N1B 15.2(11)
N2B C3B C4B C5B 19.2(16)
C2B C3B C4B C5B 141.2(11)
C9B N2B C6B O1B -177.0(10)
C3B N2B C6B O1B 5.4(16)
C9B N2B C6B C7B 0.9(12)
C3B N2B C6B C7B -176.8(10)
O1B C6B C7B C8B 172.6(13)
N2B C6B C7B C8B -4.8(13)
C10B O2B C8B C7B 9.1(19)
C10B O2B C8B C9B -178.8(9)
C6B C7B C8B O2B 179.3(11)
C6B C7B C8B C9B 6.7(14)
C6B N2B C9B C14B -125.2(10)
C3B N2B C9B C14B 52.5(13)
C6B N2B C9B C8B 2.8(11)
C3B N2B C9B C8B -179.4(9)
O2B C8B C9B N2B -179.7(9)
C7B C8B C9B N2B -5.7(12)
O2B C8B C9B C14B -50.5(13)
C7B C8B C9B C14B 123.5(11)
C8B O2B C10B C13B 178.2(9)
C8B O2B C10B C12B 54.1(13)
C8B O2B C10B C11B -65.2(13)
N2B C9B C14B C15B -159.4(9)
C8B C9B C14B C15B 79.8(12)
C9B C14B C15B C16B 75.2(13)
C9B C14B C15B C17B -164.0(10)
